data_1011338
loop_
_publ_author_name
'Rahlfs, P'

_publ_section_title
;
Ueber die kubischen Hochtemperaturmodifikationen der Sulfide und
Telluride des Silbers und des einwertigen Kupfers
;
_journal_coden_ASTM ZPCBAL
_journal_name_full
;
Zeitschrift fuer Physikalische Chemie, Abteilung B: Chemie der
Elementarprozesse, Aufbau der Materie
;
_journal_page_first 157
_journal_page_last 194
_journal_volume 31
_journal_year 1936
_chemical_formula_structural 'Ag2 Se'
_chemical_formula_sum 'Ag2 Se'
_chemical_name_systematic 'Silver selenide - $-alpha'
_space_group_IT_number 229
_symmetry_cell_setting cubic
_symmetry_Int_Tables_number 229
_symmetry_space_group_name_Hall '-I 4 2 3'
_symmetry_space_group_name_H-M 'I m -3 m'
_cell_angle_alpha 90
_cell_angle_beta 90
_cell_angle_gamma 90
_cell_formula_units_Z 2
_cell_length_a 4.983(16)
_cell_length_b 4.983(16)
_cell_length_c 4.983(16)
_cell_volume 123.7
_exptl_crystal_density_meas 8.19
_cod_database_code 1011338

loop_
_symmetry_equiv_pos_as_xyz
x,y,z
y,z,x
z,x,y
x,z,y
y,x,z
z,y,x
x,-y,-z
y,-z,-x
z,-x,-y
x,-z,-y
y,-x,-z
z,-y,-x
-x,y,-z
-y,z,-x
-z,x,-y
-x,z,-y
-y,x,-z
-z,y,-x
-x,-y,z
-y,-z,x
-z,-x,y
-x,-z,y
-y,-x,z
-z,-y,x
-x,-y,-z
-y,-z,-x
-z,-x,-y
-x,-z,-y
-y,-x,-z
-z,-y,-x
-x,y,z
-y,z,x
-z,x,y
-x,z,y
-y,x,z
-z,y,x
x,-y,z
y,-z,x
z,-x,y
x,-z,y
y,-x,z
z,-y,x
x,y,-z
y,z,-x
z,x,-y
x,z,-y
y,x,-z
z,y,-x
1/2+x,1/2+y,1/2+z
1/2+y,1/2+z,1/2+x
1/2+z,1/2+x,1/2+y
1/2+x,1/2+z,1/2+y
1/2+y,1/2+x,1/2+z
1/2+z,1/2+y,1/2+x
1/2+x,1/2-y,1/2-z
1/2+y,1/2-z,1/2-x
1/2+z,1/2-x,1/2-y
1/2+x,1/2-z,1/2-y
1/2+y,1/2-x,1/2-z
1/2+z,1/2-y,1/2-x
1/2-x,1/2+y,1/2-z
1/2-y,1/2+z,1/2-x
1/2-z,1/2+x,1/2-y
1/2-x,1/2+z,1/2-y
1/2-y,1/2+x,1/2-z
1/2-z,1/2+y,1/2-x
1/2-x,1/2-y,1/2+z
1/2-y,1/2-z,1/2+x
1/2-z,1/2-x,1/2+y
1/2-x,1/2-z,1/2+y
1/2-y,1/2-x,1/2+z
1/2-z,1/2-y,1/2+x
1/2-x,1/2-y,1/2-z
1/2-y,1/2-z,1/2-x
1/2-z,1/2-x,1/2-y
1/2-x,1/2-z,1/2-y
1/2-y,1/2-x,1/2-z
1/2-z,1/2-y,1/2-x
1/2-x,1/2+y,1/2+z
1/2-y,1/2+z,1/2+x
1/2-z,1/2+x,1/2+y
1/2-x,1/2+z,1/2+y
1/2-y,1/2+x,1/2+z
1/2-z,1/2+y,1/2+x
1/2+x,1/2-y,1/2+z
1/2+y,1/2-z,1/2+x
1/2+z,1/2-x,1/2+y
1/2+x,1/2-z,1/2+y
1/2+y,1/2-x,1/2+z
1/2+z,1/2-y,1/2+x
1/2+x,1/2+y,1/2-z
1/2+y,1/2+z,1/2-x
1/2+z,1/2+x,1/2-y
1/2+x,1/2+z,1/2-y
1/2+y,1/2+x,1/2-z
1/2+z,1/2+y,1/2-x

loop_
_atom_site_label
_atom_site_type_symbol
_atom_site_symmetry_multiplicity
_atom_site_Wyckoff_symbol
_atom_site_fract_x
_atom_site_fract_y
_atom_site_fract_z
_atom_site_occupancy
_atom_site_attached_hydrogens
_atom_site_calc_flag
Se1 Se2- 2 a 0. 0. 0. 1. 0 d
Ag1 Ag1+ 6 b 0. 0.5 0.5 0.2222 0 d
Ag2 Ag1+ 12 d 0.25 0.5 0. 0.1111 0 d
Ag3 Ag1+ 24 h 0. 0.625 0.625 0.0556 0 d

loop_
_atom_type_symbol
_atom_type_oxidation_number
Se2- -2.000
Ag1+ 1.000
